data_1570955
loop_
_publ_author_name
'Chen, Liang'
'Cao, Yili'
'Ma, Rui'
'Cao, Hongmei'
'Chen, Xin'
'Lin, Kun'
'Li, Qiang'
'Deng, Jinxia'
'Liu, Chunyu'
'Wang, Yilin'
'Huang, Ling'
'Xing, Xianran'

_publ_section_title
;
 Regulating luminescence thermal enhancement in negative thermal expansion
 metal-organic frameworks.
;
_journal_issue 10
_journal_name_full 'Chemical science'
_journal_page_first 3721
_journal_page_last 3729
_journal_paper_doi 10.1039/d3sc06710f
_journal_volume 15
_journal_year 2024
_chemical_formula_moiety 'C96 Eu12 N12 O64'
_chemical_formula_sum 'C96 Eu12 N12 O64'
_chemical_formula_weight 4168.60
_chemical_name_systematic 4
_space_group_crystal_system cubic
_space_group_IT_number 225
_space_group_name_Hall '-F 4 2 3'
_space_group_name_H-M_alt 'F m -3 m'
_atom_sites_solution_primary direct
_audit_creation_date 2023-12-05
_audit_creation_method
;
Olex2 1.5
(compiled 2023.08.24 svn.re1ec1418 for OlexSys, GUI svn.r6817)
;
_audit_update_record
;
2023-12-05 deposited with the CCDC.	2024-01-30 downloaded from the CCDC.
;
_cell_angle_alpha 90
_cell_angle_beta 90
_cell_angle_gamma 90
_cell_formula_units_Z 2
_cell_length_a 21.6449(8)
_cell_length_b 21.6449(8)
_cell_length_c 21.6449(8)
_cell_measurement_reflns_used 1281
_cell_measurement_temperature 250
_cell_measurement_theta_max 29.5660
_cell_measurement_theta_min 2.6490
_cell_volume 10140.7(6)
_computing_cell_refinement 'CrysAlisPro 1.171.42.86a (Rigaku OD, 2023)'
_computing_data_collection 'CrysAlisPro 1.171.42.86a (Rigaku OD, 2023)'
_computing_data_reduction 'CrysAlisPro 1.171.42.86a (Rigaku OD, 2023)'
_computing_molecular_graphics 'Olex2 1.5 (Dolomanov et al., 2009)'
_computing_publication_material 'Olex2 1.5 (Dolomanov et al., 2009)'
_computing_structure_refinement 'SHELXL 2019/3 (Sheldrick, 2015)'
_computing_structure_solution 'SHELXS  (Sheldrick, 2008)'
_diffrn_ambient_temperature 250
_diffrn_detector 'Hybrid Pixel Array Detector'
_diffrn_detector_area_resol_mean 10.0000
_diffrn_detector_type HyPix
_diffrn_measured_fraction_theta_full 0.992
_diffrn_measured_fraction_theta_max 0.889
_diffrn_measurement_details
;
List of Runs (angles in degrees, time in seconds):

  # Type    Start    End  Width  t~exp~   \w     \q     \k     \f   Frames
#--------------------------------------------------------------------------
  1  \w    -56.00 -19.00   0.50    6.00    --  -17.65 108.00  83.00   74
  2  \w      4.00  30.00   0.50    6.00    --  -17.65 -99.00 -90.00   52
;
_diffrn_measurement_device 'four-circle diffractometer'
_diffrn_measurement_device_type 'XtaLAB Synergy R, DW system, HyPix'
_diffrn_measurement_method '\w scans'
_diffrn_orient_matrix_type 'CrysAlisPro convention (1999,Acta A55,543-557)'
_diffrn_orient_matrix_UB_11 -0.0150001000
_diffrn_orient_matrix_UB_12 0.0014742000
_diffrn_orient_matrix_UB_13 -0.0290398000
_diffrn_orient_matrix_UB_21 0.0000705000
_diffrn_orient_matrix_UB_22 0.0327787000
_diffrn_orient_matrix_UB_23 0.0015868000
_diffrn_orient_matrix_UB_31 0.0291366000
_diffrn_orient_matrix_UB_32 0.0006640000
_diffrn_orient_matrix_UB_33 -0.0149892000
_diffrn_radiation_monochromator mirror
_diffrn_radiation_probe x-ray
_diffrn_radiation_type 'Mo K\a'
_diffrn_radiation_wavelength 0.71073
_diffrn_reflns_av_R_equivalents 0.0460
_diffrn_reflns_av_unetI/netI 0.0397
_diffrn_reflns_Laue_measured_fraction_full 0.992
_diffrn_reflns_Laue_measured_fraction_max 0.889
_diffrn_reflns_limit_h_max 29
_diffrn_reflns_limit_h_min -26
_diffrn_reflns_limit_k_max 27
_diffrn_reflns_limit_k_min -15
_diffrn_reflns_limit_l_max 29
_diffrn_reflns_limit_l_min -17
_diffrn_reflns_number 2863
_diffrn_reflns_point_group_measured_fraction_full 0.992
_diffrn_reflns_point_group_measured_fraction_max 0.889
_diffrn_reflns_theta_full 25.242
_diffrn_reflns_theta_max 29.345
_diffrn_reflns_theta_min 3.121
_diffrn_source 'Rotating-anode X-ray tube'
_diffrn_source_type 'Rigaku (Mo) X-ray Source'
_exptl_absorpt_coefficient_mu 3.712
_exptl_absorpt_correction_T_max 1.00000
_exptl_absorpt_correction_T_min 0.62051
_exptl_absorpt_correction_type multi-scan
_exptl_absorpt_process_details
;
CrysAlisPro 1.171.42.86a (Rigaku Oxford Diffraction, 2023)
Empirical absorption correction using spherical harmonics,
implemented in SCALE3 ABSPACK scaling algorithm.
;
_exptl_crystal_colour 'clear light yellow'
_exptl_crystal_colour_lustre clear
_exptl_crystal_colour_modifier light
_exptl_crystal_colour_primary yellow
_exptl_crystal_density_diffrn 1.365
_exptl_crystal_description octahedral
_exptl_crystal_F_000 3856
_exptl_crystal_size_max 0.01
_exptl_crystal_size_mid 0.01
_exptl_crystal_size_min 0.01
_refine_diff_density_max 0.961
_refine_diff_density_min -0.846
_refine_diff_density_rms 0.158
_refine_ls_extinction_method none
_refine_ls_goodness_of_fit_ref 1.037
_refine_ls_hydrogen_treatment undef
_refine_ls_matrix_type full
_refine_ls_number_parameters 33
_refine_ls_number_reflns 679
_refine_ls_number_restraints 12
_refine_ls_restrained_S_all 1.049
_refine_ls_R_factor_all 0.0575
_refine_ls_R_factor_gt 0.0437
_refine_ls_shift/su_max 0.000
_refine_ls_shift/su_mean 0.000
_refine_ls_structure_factor_coef Fsqd
_refine_ls_weighting_details 'w=1/[\s^2^(Fo^2^)+(0.0791P)^2^] where P=(Fo^2^+2Fc^2^)/3'
_refine_ls_weighting_scheme calc
_refine_ls_wR_factor_gt 0.1168
_refine_ls_wR_factor_ref 0.1218
_reflns_Friedel_coverage 0.000
_reflns_number_gt 515
_reflns_number_total 679
_reflns_threshold_expression 'I > 2\s(I)'
_cod_data_source_file d3sc06710f2.cif
_cod_data_source_block Eu-NH2-BDC_250K
_cod_depositor_comments 'Adding full bibliography for 1570952--1570966.cif.'
_cod_original_cell_volume 10140.7(11)
_cod_database_code 1570955
_shelx_shelxl_version_number 2019/3
_shelx_space_group_comment
;
The symmetry employed for this shelxl refinement is uniquely defined
by the following loop, which should always be used as a source of
symmetry information in preference to the above space-group names.
They are only intended as comments.
;
_shelx_estimated_absorpt_t_max 0.964
_shelx_estimated_absorpt_t_min 0.964
_olex2_refinement_description
;
1. Uiso/Uaniso restraints and constraints
Uanis(C3) \\sim Ueq, Uanis(N1) \\sim Ueq: with sigma of 0.01 and sigma for
terminal atoms of 0.02
2. Others
 Fixed Sof: N1(0.125)
;
_smtbx_masks_void_probe_radius 1.0
_smtbx_masks_void_truncation_radius 1.2
_olex2_submission_special_instructions 'No special instructions were received'
_oxdiff_exptl_absorpt_empirical_details
;
Empirical correction (ABSPACK) includes:
- Absorption correction using spherical harmonics
- Frame scaling
;
_oxdiff_exptl_absorpt_empirical_full_max 1.395
_oxdiff_exptl_absorpt_empirical_full_min 0.839

loop_
_space_group_symop_operation_xyz
'x, y, z'
'-y, x, z'
'-x, -y, z'
'y, -x, z'
'x, -z, y'
'x, -y, -z'
'x, z, -y'
'z, y, -x'
'-x, y, -z'
'-z, y, x'
'z, x, y'
'y, z, x'
'-y, -z, x'
'z, -x, -y'
'-y, z, -x'
'-z, -x, y'
'-z, x, -y'
'y, -z, -x'
'y, x, -z'
'-y, -x, -z'
'-x, z, y'
'-x, -z, -y'
'z, -y, x'
'-z, -y, -x'
'x, y+1/2, z+1/2'
'-y, x+1/2, z+1/2'
'-x, -y+1/2, z+1/2'
'y, -x+1/2, z+1/2'
'x, -z+1/2, y+1/2'
'x, -y+1/2, -z+1/2'
'x, z+1/2, -y+1/2'
'z, y+1/2, -x+1/2'
'-x, y+1/2, -z+1/2'
'-z, y+1/2, x+1/2'
'z, x+1/2, y+1/2'
'y, z+1/2, x+1/2'
'-y, -z+1/2, x+1/2'
'z, -x+1/2, -y+1/2'
'-y, z+1/2, -x+1/2'
'-z, -x+1/2, y+1/2'
'-z, x+1/2, -y+1/2'
'y, -z+1/2, -x+1/2'
'y, x+1/2, -z+1/2'
'-y, -x+1/2, -z+1/2'
'-x, z+1/2, y+1/2'
'-x, -z+1/2, -y+1/2'
'z, -y+1/2, x+1/2'
'-z, -y+1/2, -x+1/2'
'x+1/2, y, z+1/2'
'-y+1/2, x, z+1/2'
'-x+1/2, -y, z+1/2'
'y+1/2, -x, z+1/2'
'x+1/2, -z, y+1/2'
'x+1/2, -y, -z+1/2'
'x+1/2, z, -y+1/2'
'z+1/2, y, -x+1/2'
'-x+1/2, y, -z+1/2'
'-z+1/2, y, x+1/2'
'z+1/2, x, y+1/2'
'y+1/2, z, x+1/2'
'-y+1/2, -z, x+1/2'
'z+1/2, -x, -y+1/2'
'-y+1/2, z, -x+1/2'
'-z+1/2, -x, y+1/2'
'-z+1/2, x, -y+1/2'
'y+1/2, -z, -x+1/2'
'y+1/2, x, -z+1/2'
'-y+1/2, -x, -z+1/2'
'-x+1/2, z, y+1/2'
'-x+1/2, -z, -y+1/2'
'z+1/2, -y, x+1/2'
'-z+1/2, -y, -x+1/2'
'x+1/2, y+1/2, z'
'-y+1/2, x+1/2, z'
'-x+1/2, -y+1/2, z'
'y+1/2, -x+1/2, z'
'x+1/2, -z+1/2, y'
'x+1/2, -y+1/2, -z'
'x+1/2, z+1/2, -y'
'z+1/2, y+1/2, -x'
'-x+1/2, y+1/2, -z'
'-z+1/2, y+1/2, x'
'z+1/2, x+1/2, y'
'y+1/2, z+1/2, x'
'-y+1/2, -z+1/2, x'
'z+1/2, -x+1/2, -y'
'-y+1/2, z+1/2, -x'
'-z+1/2, -x+1/2, y'
'-z+1/2, x+1/2, -y'
'y+1/2, -z+1/2, -x'
'y+1/2, x+1/2, -z'
'-y+1/2, -x+1/2, -z'
'-x+1/2, z+1/2, y'
'-x+1/2, -z+1/2, -y'
'z+1/2, -y+1/2, x'
'-z+1/2, -y+1/2, -x'
'-x, -y, -z'
'y, -x, -z'
'x, y, -z'
'-y, x, -z'
'-x, z, -y'
'-x, y, z'
'-x, -z, y'
'-z, -y, x'
'x, -y, z'
'z, -y, -x'
'-z, -x, -y'
'-y, -z, -x'
'y, z, -x'
'-z, x, y'
'y, -z, x'
'z, x, -y'
'z, -x, y'
'-y, z, x'
'-y, -x, z'
'y, x, z'
'x, -z, -y'
'x, z, y'
'-z, y, -x'
'z, y, x'
'-x, -y+1/2, -z+1/2'
'y, -x+1/2, -z+1/2'
'x, y+1/2, -z+1/2'
'-y, x+1/2, -z+1/2'
'-x, z+1/2, -y+1/2'
'-x, y+1/2, z+1/2'
'-x, -z+1/2, y+1/2'
'-z, -y+1/2, x+1/2'
'x, -y+1/2, z+1/2'
'z, -y+1/2, -x+1/2'
'-z, -x+1/2, -y+1/2'
'-y, -z+1/2, -x+1/2'
'y, z+1/2, -x+1/2'
'-z, x+1/2, y+1/2'
'y, -z+1/2, x+1/2'
'z, x+1/2, -y+1/2'
'z, -x+1/2, y+1/2'
'-y, z+1/2, x+1/2'
'-y, -x+1/2, z+1/2'
'y, x+1/2, z+1/2'
'x, -z+1/2, -y+1/2'
'x, z+1/2, y+1/2'
'-z, y+1/2, -x+1/2'
'z, y+1/2, x+1/2'
'-x+1/2, -y, -z+1/2'
'y+1/2, -x, -z+1/2'
'x+1/2, y, -z+1/2'
'-y+1/2, x, -z+1/2'
'-x+1/2, z, -y+1/2'
'-x+1/2, y, z+1/2'
'-x+1/2, -z, y+1/2'
'-z+1/2, -y, x+1/2'
'x+1/2, -y, z+1/2'
'z+1/2, -y, -x+1/2'
'-z+1/2, -x, -y+1/2'
'-y+1/2, -z, -x+1/2'
'y+1/2, z, -x+1/2'
'-z+1/2, x, y+1/2'
'y+1/2, -z, x+1/2'
'z+1/2, x, -y+1/2'
'z+1/2, -x, y+1/2'
'-y+1/2, z, x+1/2'
'-y+1/2, -x, z+1/2'
'y+1/2, x, z+1/2'
'x+1/2, -z, -y+1/2'
'x+1/2, z, y+1/2'
'-z+1/2, y, -x+1/2'
'z+1/2, y, x+1/2'
'-x+1/2, -y+1/2, -z'
'y+1/2, -x+1/2, -z'
'x+1/2, y+1/2, -z'
'-y+1/2, x+1/2, -z'
'-x+1/2, z+1/2, -y'
'-x+1/2, y+1/2, z'
'-x+1/2, -z+1/2, y'
'-z+1/2, -y+1/2, x'
'x+1/2, -y+1/2, z'
'z+1/2, -y+1/2, -x'
'-z+1/2, -x+1/2, -y'
'-y+1/2, -z+1/2, -x'
'y+1/2, z+1/2, -x'
'-z+1/2, x+1/2, y'
'y+1/2, -z+1/2, x'
'z+1/2, x+1/2, -y'
'z+1/2, -x+1/2, y'
'-y+1/2, z+1/2, x'
'-y+1/2, -x+1/2, z'
'y+1/2, x+1/2, z'
'x+1/2, -z+1/2, -y'
'x+1/2, z+1/2, y'
'-z+1/2, y+1/2, -x'
'z+1/2, y+1/2, x'

loop_
_atom_site_label
_atom_site_type_symbol
_atom_site_fract_x
_atom_site_fract_y
_atom_site_fract_z
_atom_site_U_iso_or_equiv
_atom_site_adp_type
_atom_site_occupancy
_atom_site_site_symmetry_order
_atom_site_calc_flag
_atom_site_refinement_flags_posn
_atom_site_refinement_flags_adp
_atom_site_refinement_flags_occupancy
_atom_site_disorder_assembly
_atom_site_disorder_group
Eu1 Eu 0.000000 0.000000 0.12979(3) 0.0266(3) Uani 1 8 d S T P . .
O1 O 0.05934(19) -0.05934(19) 0.05934(19) 0.0186(16) Uani 1 6 d S T P . .
O2 O 0.000000 -0.0983(3) 0.1767(3) 0.069(2) Uani 1 2 d S T P . .
C1 C 0.000000 -0.1546(6) 0.1546(6) 0.086(6) Uani 1 4 d S T P . .
C2 C 0.000000 -0.2034(6) 0.2034(6) 0.125(9) Uani 1 4 d S T P . .
C3 C 0.000000 -0.1822(8) 0.2682(8) 0.142(6) Uani 1 2 d S TU P . .
N1 N 0.000000 -0.1207(16) 0.291(2) 0.081(12) Uani 0.25 2 d S TU P . .

loop_
_atom_site_aniso_label
_atom_site_aniso_U_11
_atom_site_aniso_U_22
_atom_site_aniso_U_33
_atom_site_aniso_U_23
_atom_site_aniso_U_13
_atom_site_aniso_U_12
Eu1 0.0301(3) 0.0301(3) 0.0195(4) 0.000 0.000 0.000
O1 0.0186(16) 0.0186(16) 0.0186(16) 0.0001(17) -0.0001(17) 0.0001(17)
O2 0.105(6) 0.042(4) 0.061(5) 0.024(4) 0.000 0.000
C1 0.072(12) 0.092(9) 0.092(9) 0.052(12) 0.000 0.000
C2 0.23(3) 0.074(9) 0.074(9) 0.033(11) 0.000 0.000
C3 0.173(10) 0.141(9) 0.112(9) 0.015(8) 0.000 0.000
N1 0.13(2) 0.049(15) 0.066(18) 0.010(13) 0.000 0.000

loop_
_atom_type_symbol
_atom_type_description
_atom_type_scat_dispersion_real
_atom_type_scat_dispersion_imag
_atom_type_scat_source
C C 0.0033 0.0016 'International Tables Vol C Tables 4.2.6.8 and 6.1.1.4'
Eu Eu -0.1578 3.6682 'International Tables Vol C Tables 4.2.6.8 and 6.1.1.4'
N N 0.0061 0.0033 'International Tables Vol C Tables 4.2.6.8 and 6.1.1.4'
O O 0.0106 0.0060 'International Tables Vol C Tables 4.2.6.8 and 6.1.1.4'

loop_
_geom_angle_atom_site_label_1
_geom_angle_atom_site_label_2
_geom_angle_atom_site_label_3
_geom_angle
_geom_angle_site_symmetry_1
_geom_angle_site_symmetry_3
_geom_angle_publ_flag
Eu1 Eu1 Eu1 60.0 101 8 ?
Eu1 Eu1 Eu1 90.0 104 8 ?
Eu1 Eu1 Eu1 60.0 5 8 ?
Eu1 Eu1 Eu1 90.0 5 101 ?
Eu1 Eu1 Eu1 60.0 104 101 ?
Eu1 Eu1 Eu1 60.0 5 104 ?
O1 Eu1 Eu1 33.11(7) . 5 ?
O1 Eu1 Eu1 33.12(7) 2 8 ?
O1 Eu1 Eu1 33.12(7) 2 101 ?
O1 Eu1 Eu1 33.11(7) 4 5 ?
O1 Eu1 Eu1 85.89(14) 4 101 ?
O1 Eu1 Eu1 85.89(14) 3 5 ?
O1 Eu1 Eu1 85.89(14) 4 8 ?
O1 Eu1 Eu1 85.89(14) 2 5 ?
O1 Eu1 Eu1 85.89(14) . 101 ?
O1 Eu1 Eu1 85.89(14) . 104 ?
O1 Eu1 Eu1 85.89(14) 3 8 ?
O1 Eu1 Eu1 33.11(7) 4 104 ?
O1 Eu1 Eu1 33.11(7) . 8 ?
O1 Eu1 Eu1 33.11(7) 3 104 ?
O1 Eu1 Eu1 85.89(14) 2 104 ?
O1 Eu1 Eu1 33.12(7) 3 101 ?
O1 Eu1 O1 65.59(18) 4 3 ?
O1 Eu1 O1 65.59(18) . 4 ?
O1 Eu1 O1 100.0(3) . 3 ?
O1 Eu1 O1 65.59(18) . 2 ?
O1 Eu1 O1 65.59(18) 3 2 ?
O1 Eu1 O1 100.0(3) 4 2 ?
O2 Eu1 Eu1 107.71(12) 4 5 ?
O2 Eu1 Eu1 160.49(19) 2 104 ?
O2 Eu1 Eu1 107.71(12) 2 5 ?
O2 Eu1 Eu1 70.48(19) . 5 ?
O2 Eu1 Eu1 160.48(19) . 101 ?
O2 Eu1 Eu1 107.71(12) 3 104 ?
O2 Eu1 Eu1 107.71(12) . 8 ?
O2 Eu1 Eu1 70.48(19) 3 101 ?
O2 Eu1 Eu1 70.48(19) 4 104 ?
O2 Eu1 Eu1 107.71(12) 3 8 ?
O2 Eu1 Eu1 160.49(19) 3 5 ?
O2 Eu1 Eu1 70.48(19) 2 8 ?
O2 Eu1 Eu1 160.49(19) 4 8 ?
O2 Eu1 Eu1 107.71(12) 2 101 ?
O2 Eu1 Eu1 107.71(12) 4 101 ?
O2 Eu1 Eu1 107.71(12) . 104 ?
O2 Eu1 O1 77.7(2) 3 2 ?
O2 Eu1 O1 139.95(10) 3 4 ?
O2 Eu1 O1 77.7(2) 3 3 ?
O2 Eu1 O1 77.7(2) 2 2 ?
O2 Eu1 O1 77.7(2) 4 4 ?
O2 Eu1 O1 139.95(10) 4 2 ?
O2 Eu1 O1 139.95(10) . 3 ?
O2 Eu1 O1 139.95(10) . 2 ?
O2 Eu1 O1 139.95(10) 2 4 ?
O2 Eu1 O1 139.95(10) 3 . ?
O2 Eu1 O1 77.7(2) . 4 ?
O2 Eu1 O1 77.7(2) 2 . ?
O2 Eu1 O1 77.7(2) 4 3 ?
O2 Eu1 O1 139.95(10) 4 . ?
O2 Eu1 O1 77.7(2) . . ?
O2 Eu1 O1 139.95(10) 2 3 ?
O2 Eu1 O2 79.33(15) 4 . ?
O2 Eu1 O2 79.33(15) 3 2 ?
O2 Eu1 O2 79.33(15) 2 . ?
O2 Eu1 O2 129.0(4) 2 4 ?
O2 Eu1 O2 129.0(4) 3 . ?
O2 Eu1 O2 79.33(15) 3 4 ?
Eu1 O1 Eu1 113.77(13) . 8 ?
Eu1 O1 Eu1 113.77(13) . 5 ?
Eu1 O1 Eu1 113.77(13) 5 8 ?
C1 O2 Eu1 133.1(9) . . ?
O2 C1 O2 132.9(15) . 117 ?
O2 C1 C2 113.5(8) 117 . ?
O2 C1 C2 113.5(8) . . ?
C3 C2 C1 116.9(10) 117 . ?
C3 C2 C1 116.9(10) . . ?
C3 C2 C3 126(2) . 117 ?
C2 C3 C3 116.9(10) . 45_545 ?
N1 C3 C2 128(2) . . ?
N1 C3 C3 115.1(19) . 45_545 ?

loop_
_geom_bond_atom_site_label_1
_geom_bond_atom_site_label_2
_geom_bond_distance
_geom_bond_site_symmetry_2
_geom_bond_publ_flag
Eu1 Eu1 3.9729(10) 8 ?
Eu1 Eu1 3.9729(10) 5 ?
Eu1 Eu1 3.9729(10) 104 ?
Eu1 Eu1 3.9729(10) 101 ?
Eu1 O1 2.3716(19) 3 ?
Eu1 O1 2.3716(19) . ?
Eu1 O1 2.3716(19) 2 ?
Eu1 O1 2.3716(19) 4 ?
Eu1 O2 2.358(6) 3 ?
Eu1 O2 2.358(6) 4 ?
Eu1 O2 2.358(6) . ?
Eu1 O2 2.358(6) 2 ?
O2 C1 1.308(9) . ?
C1 C2 1.49(2) . ?
C2 C3 1.477(19) . ?
C2 C3 1.477(19) 117 ?
C3 C3 1.52(3) 45_545 ?
C3 N1 1.42(4) . ?

loop_
_geom_torsion_atom_site_label_1
_geom_torsion_atom_site_label_2
_geom_torsion_atom_site_label_3
_geom_torsion_atom_site_label_4
_geom_torsion
_geom_torsion_site_symmetry_1
_geom_torsion_site_symmetry_2
_geom_torsion_site_symmetry_3
_geom_torsion_site_symmetry_4
_geom_torsion_publ_flag
Eu1 O2 C1 O2 0.000(0) . . . 117 ?
Eu1 O2 C1 C2 180.000(0) . . . . ?
O2 C1 C2 C3 0.000(0) 117 . . 117 ?
O2 C1 C2 C3 180.000(0) 117 . . . ?
O2 C1 C2 C3 0.000(0) . . . . ?
O2 C1 C2 C3 180.000(0) . . . 117 ?
C1 C2 C3 C3 180.000(0) . . . 45_545 ?
C1 C2 C3 N1 0.000(2) . . . . ?
C3 C2 C3 C3 0.0 117 . . 45_545 ?
C3 C2 C3 N1 180.000(1) 117 . . . ?

loop_
_smtbx_masks_void_nr
_smtbx_masks_void_average_x
_smtbx_masks_void_average_y
_smtbx_masks_void_average_z
_smtbx_masks_void_volume
_smtbx_masks_void_count_electrons
_smtbx_masks_void_content
1 -0.649 -0.431 -0.777 5159.9 1128.9 ?
